data_4066150
loop_
_publ_author_name
'Ohashi, Masato'
'Taniguchi, Tomoaki'
'Ogoshi, Sensuke'

_publ_section_title
;
 [3 + 3] Cyclodimerization of Methylenecyclopropanes: Stoichiometric and
 Catalytic Reactions of Nickel(0) with Electron-Deficient
 Alkylidenecyclopropanes
;
_journal_issue 11
_journal_name_full Organometallics
_journal_page_first 2386
_journal_paper_doi 10.1021/om100317y
_journal_volume 29
_journal_year 2010
_chemical_formula_sum 'C30 H49 Ni O2 P'
_chemical_formula_weight 531.37
_chemical_name_systematic
;
 ?
;
_space_group_IT_number 2
_symmetry_cell_setting triclinic
_symmetry_Int_Tables_number 2
_symmetry_space_group_name_Hall '-P 1'
_symmetry_space_group_name_H-M 'P -1'
_atom_sites_solution_hydrogens geom
_atom_sites_solution_primary direct
_atom_sites_solution_secondary difmap
_audit_creation_method SHELXL-97
_cell_angle_alpha 83.098(3)
_cell_angle_beta 85.121(2)
_cell_angle_gamma 80.402(3)
_cell_formula_units_Z 2
_cell_length_a 9.4332(7)
_cell_length_b 9.8971(10)
_cell_length_c 15.5739(13)
_cell_measurement_reflns_used 7059
_cell_measurement_temperature 123(2)
_cell_measurement_theta_max 27.45
_cell_measurement_theta_min 3.19
_cell_volume 1420.1(2)
_computing_cell_refinement 'Rigaku/RAPID Diffractometer Control'
_computing_data_collection 'Rigaku/RAPID Diffractometer Control'
_computing_data_reduction 'teXsan: PROCESS (MSC)'
_computing_molecular_graphics 'Ortep-3 (Louis J. Farrugia, 1999)'
_computing_publication_material 'SHELXL-97 and modified'
_computing_structure_refinement 'SHELXL-97 (Sheldrick, 1999)'
_computing_structure_solution 'PATTY (Bueskens, et al., 1994)'
_diffrn_ambient_temperature 123(2)
_diffrn_detector_area_resol_mean 10.00
_diffrn_measured_fraction_theta_full 0.962
_diffrn_measured_fraction_theta_max 0.962
_diffrn_measurement_device_type 'Rigaku R-AXIS RAPID'
_diffrn_measurement_method \w
_diffrn_radiation_detector 'imaging plate'
_diffrn_radiation_monochromator graphite
_diffrn_radiation_source 'fine-focus sealed tube'
_diffrn_radiation_type MoK\a
_diffrn_radiation_wavelength 0.71075
_diffrn_reflns_av_R_equivalents 0.0538
_diffrn_reflns_av_sigmaI/netI 0.0739
_diffrn_reflns_limit_h_max 11
_diffrn_reflns_limit_h_min -11
_diffrn_reflns_limit_k_max 11
_diffrn_reflns_limit_k_min -11
_diffrn_reflns_limit_l_max 16
_diffrn_reflns_limit_l_min -18
_diffrn_reflns_number 10301
_diffrn_reflns_theta_full 25.00
_diffrn_reflns_theta_max 25.00
_diffrn_reflns_theta_min 3.19
_exptl_absorpt_coefficient_mu 0.763
_exptl_absorpt_correction_T_max 0.93
_exptl_absorpt_correction_T_min 0.86
_exptl_absorpt_correction_type multi-scan
_exptl_absorpt_process_details
;
Higashi, T. (1999). Abscor - Empirical Absorption Correction based on
Fourier Series Approximation. Rigaku Corporation, Tokyo, Japan.
;
_exptl_crystal_colour brown
_exptl_crystal_density_diffrn 1.243
_exptl_crystal_density_method 'not measured'
_exptl_crystal_description block
_exptl_crystal_F_000 576
_exptl_crystal_size_max 0.20
_exptl_crystal_size_mid 0.10
_exptl_crystal_size_min 0.10
_refine_diff_density_max 0.790
_refine_diff_density_min -1.155
_refine_diff_density_rms 0.132
_refine_ls_extinction_coef 0.0020(6)
_refine_ls_extinction_expression Fc^*^=kFc[1+0.001xFc^2^\l^3^/sin(2\q)]^-1/4^
_refine_ls_extinction_method SHELXL
_refine_ls_goodness_of_fit_ref 1.139
_refine_ls_hydrogen_treatment constr
_refine_ls_matrix_type full
_refine_ls_number_parameters 310
_refine_ls_number_reflns 4824
_refine_ls_number_restraints 0
_refine_ls_restrained_S_all 1.139
_refine_ls_R_factor_all 0.1019
_refine_ls_R_factor_gt 0.0487
_refine_ls_shift/su_max 0.000
_refine_ls_shift/su_mean 0.000
_refine_ls_structure_factor_coef Fsqd
_refine_ls_weighting_details 'calc w=1/[\s^2^(Fo^2^)+(0.0000P)^2^+5.5687P] where P=(Fo^2^+2Fc^2^)/3'
_refine_ls_weighting_scheme calc
_refine_ls_wR_factor_gt 0.0877
_refine_ls_wR_factor_ref 0.1361
_reflns_number_gt 3196
_reflns_number_total 4824
_reflns_threshold_expression >2sigma(I)
_cod_data_source_file om100317y_si_002.cif
_cod_data_source_block 4
_cod_depositor_comments
;
The following automatic conversions were performed:

'_symmetry_cell_setting' value 'Triclinic' changed to 'triclinic'
according to /home/saulius/struct/CIF-dictionaries/cif_core.dic
dictionary named 'cif_core.dic' version 2.4.1 from
2010-06-29.

'_exptl_absorpt_correction_type' value 'Multi-Scan'
changed to 'multi-scan' according to
/home/saulius/struct/CIF-dictionaries/cif_core.dic dictionary named
'cif_core.dic' version 2.4.1 from 2010-06-29.

Automatic conversion script
Id: cif_fix_values 1715 2011-07-08 13:25:40Z adriana 
;
_cod_original_sg_symbol_Hall '-p 1'
_cod_database_code 4066150

loop_
_symmetry_equiv_pos_as_xyz
'x, y, z'
'-x, -y, -z'

loop_
_atom_site_label
_atom_site_type_symbol
_atom_site_fract_x
_atom_site_fract_y
_atom_site_fract_z
_atom_site_U_iso_or_equiv
_atom_site_adp_type
_atom_site_occupancy
_atom_site_symmetry_multiplicity
_atom_site_calc_flag
_atom_site_refinement_flags
Ni1 Ni 0.24439(7) 0.50317(7) 0.17713(4) 0.0227(2) Uani 1 1 d .
P1 P 0.34573(13) 0.52015(13) 0.29503(8) 0.0200(3) Uani 1 1 d .
O1 O 0.0565(4) 0.5992(4) 0.2016(2) 0.0279(8) Uani 1 1 d .
O2 O 0.4133(3) 0.4308(3) 0.1206(2) 0.0264(8) Uani 1 1 d .
C1 C 0.0989(5) 0.3332(5) 0.1351(3) 0.0227(11) Uani 1 1 d .
C2 C 0.1999(5) 0.2189(5) 0.1238(3) 0.0218(11) Uani 1 1 d .
C3 C 0.1675(5) 0.0768(5) 0.1558(3) 0.0318(12) Uani 1 1 d .
H3A H 0.2237 0.0404 0.2067 0.038 Uiso 1 1 calc R
H3B H 0.1999 0.0154 0.1098 0.038 Uiso 1 1 calc R
C4 C 0.0093(5) 0.0723(5) 0.1809(4) 0.0323(13) Uani 1 1 d .
H4A H -0.0023 -0.0192 0.2115 0.039 Uiso 1 1 calc R
H4B H -0.0453 0.0869 0.1282 0.039 Uiso 1 1 calc R
C5 C -0.0488(6) 0.1838(5) 0.2394(3) 0.0317(13) Uani 1 1 d .
H5A H 0.0090 0.1716 0.2907 0.038 Uiso 1 1 calc R
H5B H -0.1498 0.1763 0.2597 0.038 Uiso 1 1 calc R
C6 C -0.0420(5) 0.3259(5) 0.1899(3) 0.0270(12) Uani 1 1 d .
H6A H -0.1231 0.3500 0.1516 0.032 Uiso 1 1 calc R
H6B H -0.0540 0.3952 0.2319 0.032 Uiso 1 1 calc R
C7 C 0.1166(5) 0.4676(5) 0.0866(3) 0.0254(11) Uani 1 1 d .
H7 H 0.1654 0.4673 0.0306 0.031 Uiso 1 1 calc R
C8 C 0.0664(5) 0.5961(5) 0.1173(3) 0.0238(11) Uani 1 1 d .
C9 C 0.0426(5) 0.7293(5) 0.0594(3) 0.0282(12) Uani 1 1 d .
H9A H 0.0838 0.7995 0.0840 0.042 Uiso 1 1 calc R
H9B H -0.0610 0.7598 0.0546 0.042 Uiso 1 1 calc R
H9C H 0.0894 0.7157 0.0018 0.042 Uiso 1 1 calc R
C10 C 0.3428(5) 0.2240(5) 0.0814(3) 0.0267(11) Uani 1 1 d .
H10 H 0.3772 0.1518 0.0462 0.032 Uiso 1 1 calc R
C11 C 0.4354(5) 0.3154(5) 0.0840(3) 0.0249(11) Uani 1 1 d .
C12 C 0.5886(5) 0.2834(6) 0.0459(3) 0.0323(13) Uani 1 1 d .
H12A H 0.6095 0.3595 0.0029 0.048 Uiso 1 1 calc R
H12B H 0.6004 0.1983 0.0179 0.048 Uiso 1 1 calc R
H12C H 0.6552 0.2717 0.0921 0.048 Uiso 1 1 calc R
C21 C 0.2163(5) 0.6152(5) 0.3706(3) 0.0205(10) Uani 1 1 d .
H21 H 0.1233 0.5808 0.3672 0.025 Uiso 1 1 calc R
C22 C 0.1850(5) 0.7701(5) 0.3416(3) 0.0232(11) Uani 1 1 d .
H22A H 0.2721 0.8117 0.3461 0.028 Uiso 1 1 calc R
H22B H 0.1613 0.7846 0.2801 0.028 Uiso 1 1 calc R
C23 C 0.0604(5) 0.8413(5) 0.3966(3) 0.0276(12) Uani 1 1 d .
H23A H -0.0288 0.8054 0.3882 0.033 Uiso 1 1 calc R
H23B H 0.0451 0.9415 0.3778 0.033 Uiso 1 1 calc R
C24 C 0.0903(5) 0.8171(5) 0.4924(3) 0.0285(12) Uani 1 1 d .
H24A H 0.1736 0.8613 0.5017 0.034 Uiso 1 1 calc R
H24B H 0.0055 0.8602 0.5270 0.034 Uiso 1 1 calc R
C25 C 0.1222(5) 0.6639(5) 0.5228(3) 0.0268(12) Uani 1 1 d .
H25A H 0.1469 0.6512 0.5841 0.032 Uiso 1 1 calc R
H25B H 0.0352 0.6216 0.5194 0.032 Uiso 1 1 calc R
C26 C 0.2459(5) 0.5923(5) 0.4679(3) 0.0237(11) Uani 1 1 d .
H26A H 0.2610 0.4923 0.4873 0.028 Uiso 1 1 calc R
H26B H 0.3351 0.6282 0.4762 0.028 Uiso 1 1 calc R
C31 C 0.5115(5) 0.5964(5) 0.2704(3) 0.0202(10) Uani 1 1 d .
H31 H 0.5820 0.5238 0.2435 0.024 Uiso 1 1 calc R
C32 C 0.5840(5) 0.6263(5) 0.3491(3) 0.0261(11) Uani 1 1 d .
H32A H 0.5224 0.7020 0.3772 0.031 Uiso 1 1 calc R
H32B H 0.5951 0.5434 0.3918 0.031 Uiso 1 1 calc R
C33 C 0.7308(5) 0.6668(6) 0.3216(3) 0.0321(13) Uani 1 1 d .
H33A H 0.7721 0.6927 0.3725 0.039 Uiso 1 1 calc R
H33B H 0.7959 0.5864 0.3010 0.039 Uiso 1 1 calc R
C34 C 0.7236(6) 0.7857(6) 0.2507(4) 0.0355(13) Uani 1 1 d .
H34A H 0.8226 0.8018 0.2311 0.043 Uiso 1 1 calc R
H34B H 0.6715 0.8702 0.2742 0.043 Uiso 1 1 calc R
C35 C 0.6476(6) 0.7584(6) 0.1736(3) 0.0353(13) Uani 1 1 d .
H35A H 0.7066 0.6817 0.1451 0.042 Uiso 1 1 calc R
H35B H 0.6381 0.8414 0.1309 0.042 Uiso 1 1 calc R
C36 C 0.4984(5) 0.7215(5) 0.2015(3) 0.0285(12) Uani 1 1 d .
H36A H 0.4534 0.7001 0.1507 0.034 Uiso 1 1 calc R
H36B H 0.4363 0.8010 0.2254 0.034 Uiso 1 1 calc R
C41 C 0.4029(5) 0.3525(5) 0.3570(3) 0.0222(11) Uani 1 1 d .
H41 H 0.4266 0.3698 0.4157 0.027 Uiso 1 1 calc R
C42 C 0.5357(5) 0.2660(5) 0.3155(3) 0.0265(11) Uani 1 1 d .
H42A H 0.5160 0.2503 0.2563 0.032 Uiso 1 1 calc R
H42B H 0.6186 0.3167 0.3107 0.032 Uiso 1 1 calc R
C43 C 0.5731(5) 0.1278(5) 0.3698(3) 0.0279(12) Uani 1 1 d .
H43A H 0.6583 0.0733 0.3418 0.033 Uiso 1 1 calc R
H43B H 0.5981 0.1438 0.4278 0.033 Uiso 1 1 calc R
C44 C 0.4480(5) 0.0465(5) 0.3799(4) 0.0307(12) Uani 1 1 d .
H44A H 0.4744 -0.0414 0.4168 0.037 Uiso 1 1 calc R
H44B H 0.4267 0.0247 0.3224 0.037 Uiso 1 1 calc R
C45 C 0.3143(5) 0.1311(5) 0.4214(4) 0.0326(13) Uani 1 1 d .
H45A H 0.2319 0.0801 0.4248 0.039 Uiso 1 1 calc R
H45B H 0.3327 0.1449 0.4812 0.039 Uiso 1 1 calc R
C46 C 0.2768(5) 0.2708(5) 0.3688(3) 0.0244(11) Uani 1 1 d .
H46A H 0.1931 0.3251 0.3983 0.029 Uiso 1 1 calc R
H46B H 0.2487 0.2568 0.3111 0.029 Uiso 1 1 calc R

loop_
_atom_site_aniso_label
_atom_site_aniso_U_11
_atom_site_aniso_U_22
_atom_site_aniso_U_33
_atom_site_aniso_U_23
_atom_site_aniso_U_13
_atom_site_aniso_U_12
Ni1 0.0249(4) 0.0238(4) 0.0215(4) -0.0049(3) -0.0031(3) -0.0069(3)
P1 0.0217(6) 0.0195(7) 0.0204(6) -0.0040(5) -0.0025(5) -0.0061(5)
O1 0.0300(19) 0.035(2) 0.0206(18) -0.0043(15) -0.0027(15) -0.0092(16)
O2 0.0305(19) 0.026(2) 0.0248(18) -0.0041(15) -0.0025(15) -0.0101(15)
C1 0.025(3) 0.023(3) 0.023(3) -0.003(2) -0.005(2) -0.009(2)
C2 0.027(3) 0.021(3) 0.018(2) -0.002(2) -0.004(2) -0.005(2)
C3 0.030(3) 0.032(3) 0.034(3) -0.010(2) 0.003(2) -0.008(2)
C4 0.035(3) 0.027(3) 0.037(3) 0.002(2) -0.006(2) -0.013(2)
C5 0.030(3) 0.027(3) 0.037(3) -0.001(2) 0.004(2) -0.007(2)
C6 0.024(3) 0.027(3) 0.030(3) 0.002(2) -0.004(2) -0.008(2)
C7 0.032(3) 0.020(3) 0.025(3) -0.007(2) -0.009(2) 0.000(2)
C8 0.019(2) 0.032(3) 0.023(3) -0.005(2) 0.000(2) -0.010(2)
C9 0.029(3) 0.025(3) 0.029(3) 0.001(2) -0.007(2) -0.001(2)
C10 0.035(3) 0.016(3) 0.029(3) -0.005(2) 0.001(2) -0.004(2)
C11 0.034(3) 0.021(3) 0.019(3) 0.000(2) -0.006(2) -0.003(2)
C12 0.022(3) 0.044(4) 0.031(3) -0.014(3) 0.007(2) -0.002(2)
C21 0.015(2) 0.026(3) 0.022(2) -0.006(2) -0.0081(19) -0.003(2)
C22 0.031(3) 0.017(3) 0.022(3) 0.002(2) -0.008(2) -0.004(2)
C23 0.028(3) 0.024(3) 0.031(3) -0.007(2) -0.002(2) -0.004(2)
C24 0.026(3) 0.027(3) 0.033(3) -0.012(2) 0.004(2) -0.002(2)
C25 0.036(3) 0.024(3) 0.021(3) -0.004(2) 0.001(2) -0.008(2)
C26 0.027(3) 0.019(3) 0.023(3) -0.005(2) 0.003(2) -0.001(2)
C31 0.025(3) 0.017(3) 0.019(2) -0.002(2) -0.003(2) -0.004(2)
C32 0.024(3) 0.028(3) 0.028(3) -0.006(2) 0.001(2) -0.007(2)
C33 0.030(3) 0.033(3) 0.036(3) -0.008(2) -0.002(2) -0.011(2)
C34 0.032(3) 0.036(3) 0.042(3) -0.012(3) 0.006(3) -0.014(3)
C35 0.038(3) 0.032(3) 0.036(3) -0.001(3) 0.005(3) -0.013(3)
C36 0.032(3) 0.032(3) 0.023(3) 0.002(2) -0.006(2) -0.010(2)
C41 0.015(2) 0.029(3) 0.023(3) -0.006(2) 0.0043(19) -0.004(2)
C42 0.027(3) 0.017(3) 0.035(3) -0.002(2) -0.001(2) -0.005(2)
C43 0.022(3) 0.021(3) 0.040(3) -0.005(2) 0.003(2) -0.002(2)
C44 0.028(3) 0.022(3) 0.040(3) 0.000(2) 0.002(2) -0.003(2)
C45 0.025(3) 0.027(3) 0.045(3) 0.001(3) 0.005(2) -0.009(2)
C46 0.019(2) 0.017(3) 0.035(3) -0.002(2) -0.002(2) 0.003(2)

loop_
_atom_type_symbol
_atom_type_description
_atom_type_scat_dispersion_real
_atom_type_scat_dispersion_imag
_atom_type_scat_source
C C 0.0033 0.0016 'International Tables Vol C Tables 4.2.6.8 and 6.1.1.4'
H H 0.0000 0.0000 'International Tables Vol C Tables 4.2.6.8 and 6.1.1.4'
O O 0.0106 0.0060 'International Tables Vol C Tables 4.2.6.8 and 6.1.1.4'
P P 0.1023 0.0942 'International Tables Vol C Tables 4.2.6.8 and 6.1.1.4'
Ni Ni 0.3393 1.1124 'International Tables Vol C Tables 4.2.6.8 and 6.1.1.4'

loop_
_geom_angle_atom_site_label_1
_geom_angle_atom_site_label_2
_geom_angle_atom_site_label_3
_geom_angle
O2 Ni1 O1 162.97(14)
O2 Ni1 C8 124.33(17)
O1 Ni1 C8 38.96(16)
O2 Ni1 C7 94.91(18)
O1 Ni1 C7 72.25(17)
C8 Ni1 C7 40.66(19)
O2 Ni1 P1 94.05(11)
O1 Ni1 P1 100.62(11)
C8 Ni1 P1 136.99(15)
C7 Ni1 P1 166.79(15)
O2 Ni1 C1 95.46(15)
O1 Ni1 C1 80.76(15)
C8 Ni1 C1 67.48(18)
C7 Ni1 C1 35.93(17)
P1 Ni1 C1 133.28(11)
C31 P1 C41 104.9(2)
C31 P1 C21 112.5(2)
C41 P1 C21 104.2(2)
C31 P1 Ni1 111.29(15)
C41 P1 Ni1 113.17(16)
C21 P1 Ni1 110.46(15)
C8 O1 Ni1 75.6(3)
C11 O2 Ni1 125.5(3)
C2 C1 C7 120.4(4)
C2 C1 C6 122.5(4)
C7 C1 C6 116.9(4)
C2 C1 Ni1 103.4(3)
C7 C1 Ni1 53.7(2)
C6 C1 Ni1 114.4(3)
C1 C2 C10 123.9(4)
C1 C2 C3 120.7(4)
C10 C2 C3 115.4(4)
C2 C3 C4 113.8(4)
C2 C3 H3A 108.8
C4 C3 H3A 108.8
C2 C3 H3B 108.8
C4 C3 H3B 108.8
H3A C3 H3B 107.7
C3 C4 C5 109.5(4)
C3 C4 H4A 109.8
C5 C4 H4A 109.8
C3 C4 H4B 109.8
C5 C4 H4B 109.8
H4A C4 H4B 108.2
C4 C5 C6 109.9(4)
C4 C5 H5A 109.7
C6 C5 H5A 109.7
C4 C5 H5B 109.7
C6 C5 H5B 109.7
H5A C5 H5B 108.2
C1 C6 C5 113.1(4)
C1 C6 H6A 109.0
C5 C6 H6A 109.0
C1 C6 H6B 109.0
C5 C6 H6B 109.0
H6A C6 H6B 107.8
C8 C7 C1 124.6(4)
C8 C7 Ni1 69.3(3)
C1 C7 Ni1 90.3(3)
C8 C7 H7 117.7
C1 C7 H7 117.7
Ni1 C7 H7 112.0
O1 C8 C7 116.9(4)
O1 C8 C9 119.1(4)
C7 C8 C9 123.5(4)
O1 C8 Ni1 65.5(2)
C7 C8 Ni1 70.0(3)
C9 C8 Ni1 129.4(3)
C8 C9 H9A 109.5
C8 C9 H9B 109.5
H9A C9 H9B 109.5
C8 C9 H9C 109.5
H9A C9 H9C 109.5
H9B C9 H9C 109.5
C11 C10 C2 130.6(5)
C11 C10 H10 114.7
C2 C10 H10 114.7
O2 C11 C10 128.5(5)
O2 C11 C12 111.7(4)
C10 C11 C12 119.6(5)
C11 C12 H12A 109.5
C11 C12 H12B 109.5
H12A C12 H12B 109.5
C11 C12 H12C 109.5
H12A C12 H12C 109.5
H12B C12 H12C 109.5
C22 C21 C26 109.4(4)
C22 C21 P1 112.8(3)
C26 C21 P1 117.8(3)
C22 C21 H21 105.2
C26 C21 H21 105.2
P1 C21 H21 105.2
C23 C22 C21 111.3(4)
C23 C22 H22A 109.4
C21 C22 H22A 109.4
C23 C22 H22B 109.4
C21 C22 H22B 109.4
H22A C22 H22B 108.0
C22 C23 C24 111.0(4)
C22 C23 H23A 109.4
C24 C23 H23A 109.4
C22 C23 H23B 109.4
C24 C23 H23B 109.4
H23A C23 H23B 108.0
C25 C24 C23 111.1(4)
C25 C24 H24A 109.4
C23 C24 H24A 109.4
C25 C24 H24B 109.4
C23 C24 H24B 109.4
H24A C24 H24B 108.0
C26 C25 C24 111.1(4)
C26 C25 H25A 109.4
C24 C25 H25A 109.4
C26 C25 H25B 109.4
C24 C25 H25B 109.4
H25A C25 H25B 108.0
C25 C26 C21 111.6(4)
C25 C26 H26A 109.3
C21 C26 H26A 109.3
C25 C26 H26B 109.3
C21 C26 H26B 109.3
H26A C26 H26B 108.0
C32 C31 C36 110.6(4)
C32 C31 P1 115.7(3)
C36 C31 P1 114.4(3)
C32 C31 H31 104.9
C36 C31 H31 104.9
P1 C31 H31 104.9
C33 C32 C31 110.6(4)
C33 C32 H32A 109.5
C31 C32 H32A 109.5
C33 C32 H32B 109.5
C31 C32 H32B 109.5
H32A C32 H32B 108.1
C34 C33 C32 112.5(4)
C34 C33 H33A 109.1
C32 C33 H33A 109.1
C34 C33 H33B 109.1
C32 C33 H33B 109.1
H33A C33 H33B 107.8
C33 C34 C35 112.0(4)
C33 C34 H34A 109.2
C35 C34 H34A 109.2
C33 C34 H34B 109.2
C35 C34 H34B 109.2
H34A C34 H34B 107.9
C34 C35 C36 111.4(4)
C34 C35 H35A 109.3
C36 C35 H35A 109.3
C34 C35 H35B 109.3
C36 C35 H35B 109.3
H35A C35 H35B 108.0
C35 C36 C31 109.8(4)
C35 C36 H36A 109.7
C31 C36 H36A 109.7
C35 C36 H36B 109.7
C31 C36 H36B 109.7
H36A C36 H36B 108.2
C46 C41 C42 109.6(4)
C46 C41 P1 108.9(3)
C42 C41 P1 114.0(3)
C46 C41 H41 108.1
C42 C41 H41 108.1
P1 C41 H41 108.1
C43 C42 C41 110.5(4)
C43 C42 H42A 109.6
C41 C42 H42A 109.6
C43 C42 H42B 109.6
C41 C42 H42B 109.6
H42A C42 H42B 108.1
C44 C43 C42 111.5(4)
C44 C43 H43A 109.3
C42 C43 H43A 109.3
C44 C43 H43B 109.3
C42 C43 H43B 109.3
H43A C43 H43B 108.0
C43 C44 C45 109.8(4)
C43 C44 H44A 109.7
C45 C44 H44A 109.7
C43 C44 H44B 109.7
C45 C44 H44B 109.7
H44A C44 H44B 108.2
C46 C45 C44 110.7(4)
C46 C45 H45A 109.5
C44 C45 H45A 109.5
C46 C45 H45B 109.5
C44 C45 H45B 109.5
H45A C45 H45B 108.1
C45 C46 C41 112.3(4)
C45 C46 H46A 109.2
C41 C46 H46A 109.2
C45 C46 H46B 109.2
C41 C46 H46B 109.2
H46A C46 H46B 107.9

loop_
_geom_bond_atom_site_label_1
_geom_bond_atom_site_label_2
_geom_bond_distance
Ni1 O2 1.833(3)
Ni1 O1 1.897(3)
Ni1 C8 2.019(5)
Ni1 C7 2.029(5)
Ni1 P1 2.1771(14)
Ni1 C1 2.515(5)
P1 C31 1.839(5)
P1 C41 1.839(5)
P1 C21 1.844(5)
O1 C8 1.311(5)
O2 C11 1.315(6)
C1 C2 1.370(7)
C1 C7 1.476(7)
C1 C6 1.525(6)
C2 C10 1.455(7)
C2 C3 1.506(7)
C3 C4 1.517(7)
C3 H3A 0.9900
C3 H3B 0.9900
C4 C5 1.518(7)
C4 H4A 0.9900
C4 H4B 0.9900
C5 C6 1.529(7)
C5 H5A 0.9900
C5 H5B 0.9900
C6 H6A 0.9900
C6 H6B 0.9900
C7 C8 1.406(7)
C7 H7 0.9500
C8 C9 1.501(7)
C9 H9A 0.9800
C9 H9B 0.9800
C9 H9C 0.9800
C10 C11 1.364(7)
C10 H10 0.9500
C11 C12 1.513(7)
C12 H12A 0.9800
C12 H12B 0.9800
C12 H12C 0.9800
C21 C22 1.532(6)
C21 C26 1.548(6)
C21 H21 1.0000
C22 C23 1.520(7)
C22 H22A 0.9900
C22 H22B 0.9900
C23 C24 1.524(7)
C23 H23A 0.9900
C23 H23B 0.9900
C24 C25 1.522(7)
C24 H24A 0.9900
C24 H24B 0.9900
C25 C26 1.514(6)
C25 H25A 0.9900
C25 H25B 0.9900
C26 H26A 0.9900
C26 H26B 0.9900
C31 C32 1.535(6)
C31 C36 1.535(6)
C31 H31 1.0000
C32 C33 1.518(6)
C32 H32A 0.9900
C32 H32B 0.9900
C33 C34 1.511(7)
C33 H33A 0.9900
C33 H33B 0.9900
C34 C35 1.522(7)
C34 H34A 0.9900
C34 H34B 0.9900
C35 C36 1.527(7)
C35 H35A 0.9900
C35 H35B 0.9900
C36 H36A 0.9900
C36 H36B 0.9900
C41 C46 1.533(6)
C41 C42 1.536(6)
C41 H41 1.0000
C42 C43 1.524(7)
C42 H42A 0.9900
C42 H42B 0.9900
C43 C44 1.523(7)
C43 H43A 0.9900
C43 H43B 0.9900
C44 C45 1.532(7)
C44 H44A 0.9900
C44 H44B 0.9900
C45 C46 1.524(7)
C45 H45A 0.9900
C45 H45B 0.9900
C46 H46A 0.9900
C46 H46B 0.9900

loop_
_geom_torsion_atom_site_label_1
_geom_torsion_atom_site_label_2
_geom_torsion_atom_site_label_3
_geom_torsion_atom_site_label_4
_geom_torsion
O2 Ni1 P1 C31 46.1(2)
O1 Ni1 P1 C31 -125.2(2)
C8 Ni1 P1 C31 -108.7(3)
C7 Ni1 P1 C31 178.7(6)
C1 Ni1 P1 C31 147.5(2)
O2 Ni1 P1 C41 -71.71(19)
O1 Ni1 P1 C41 116.96(18)
C8 Ni1 P1 C41 133.5(2)
C7 Ni1 P1 C41 60.9(7)
C1 Ni1 P1 C41 29.7(2)
O2 Ni1 P1 C21 171.87(19)
O1 Ni1 P1 C21 0.5(2)
C8 Ni1 P1 C21 17.1(3)
C7 Ni1 P1 C21 -55.5(7)
C1 Ni1 P1 C21 -86.7(2)
O2 Ni1 O1 C8 12.9(6)
C7 Ni1 O1 C8 -29.4(3)
P1 Ni1 O1 C8 162.0(2)
C1 Ni1 O1 C8 -65.4(3)
O1 Ni1 O2 C11 -84.1(6)
C8 Ni1 O2 C11 -74.3(4)
C7 Ni1 O2 C11 -44.0(4)
P1 Ni1 O2 C11 126.3(4)
C1 Ni1 O2 C11 -7.9(4)
O2 Ni1 C1 C2 27.2(3)
O1 Ni1 C1 C2 -169.5(3)
C8 Ni1 C1 C2 152.2(4)
C7 Ni1 C1 C2 118.0(5)
P1 Ni1 C1 C2 -73.6(3)
O2 Ni1 C1 C7 -90.8(3)
O1 Ni1 C1 C7 72.4(3)
C8 Ni1 C1 C7 34.2(3)
P1 Ni1 C1 C7 168.3(3)
O2 Ni1 C1 C6 162.7(3)
O1 Ni1 C1 C6 -34.0(3)
C8 Ni1 C1 C6 -72.3(3)
C7 Ni1 C1 C6 -106.5(5)
P1 Ni1 C1 C6 61.9(4)
C7 C1 C2 C10 14.6(7)
C6 C1 C2 C10 -171.9(4)
Ni1 C1 C2 C10 -41.0(5)
C7 C1 C2 C3 -165.5(4)
C6 C1 C2 C3 8.1(7)
Ni1 C1 C2 C3 138.9(4)
C1 C2 C3 C4 13.1(7)
C10 C2 C3 C4 -167.0(4)
C2 C3 C4 C5 -48.7(6)
C3 C4 C5 C6 63.9(6)
C2 C1 C6 C5 7.6(7)
C7 C1 C6 C5 -178.6(4)
Ni1 C1 C6 C5 -118.5(4)
C4 C5 C6 C1 -43.2(6)
C2 C1 C7 C8 -149.2(5)
C6 C1 C7 C8 36.8(7)
Ni1 C1 C7 C8 -64.8(4)
C2 C1 C7 Ni1 -84.4(4)
C6 C1 C7 Ni1 101.7(4)
O2 Ni1 C7 C8 -140.2(3)
O1 Ni1 C7 C8 28.3(3)
P1 Ni1 C7 C8 87.2(7)
C1 Ni1 C7 C8 127.2(4)
O2 Ni1 C7 C1 92.5(3)
O1 Ni1 C7 C1 -98.9(3)
C8 Ni1 C7 C1 -127.2(4)
P1 Ni1 C7 C1 -40.0(8)
Ni1 O1 C8 C7 49.2(4)
Ni1 O1 C8 C9 -123.0(4)
C1 C7 C8 O1 28.2(7)
Ni1 C7 C8 O1 -47.2(4)
C1 C7 C8 C9 -159.9(4)
Ni1 C7 C8 C9 124.7(4)
C1 C7 C8 Ni1 75.3(4)
O2 Ni1 C8 O1 -175.4(2)
C7 Ni1 C8 O1 134.1(4)
P1 Ni1 C8 O1 -26.4(3)
C1 Ni1 C8 O1 103.7(3)
O2 Ni1 C8 C7 50.5(3)
O1 Ni1 C8 C7 -134.1(4)
P1 Ni1 C8 C7 -160.4(2)
C1 Ni1 C8 C7 -30.4(3)
O2 Ni1 C8 C9 -66.9(5)
O1 Ni1 C8 C9 108.5(5)
C7 Ni1 C8 C9 -117.4(6)
P1 Ni1 C8 C9 82.1(5)
C1 Ni1 C8 C9 -147.8(5)
C1 C2 C10 C11 37.8(8)
C3 C2 C10 C11 -142.1(5)
Ni1 O2 C11 C10 -1.8(7)
Ni1 O2 C11 C12 -177.9(3)
C2 C10 C11 O2 -6.3(9)
C2 C10 C11 C12 169.6(5)
C31 P1 C21 C22 51.7(4)
C41 P1 C21 C22 164.8(3)
Ni1 P1 C21 C22 -73.4(3)
C31 P1 C21 C26 -77.3(4)
C41 P1 C21 C26 35.8(4)
Ni1 P1 C21 C26 157.6(3)
C26 C21 C22 C23 -56.2(5)
P1 C21 C22 C23 170.6(3)
C21 C22 C23 C24 57.0(5)
C22 C23 C24 C25 -56.1(5)
C23 C24 C25 C26 55.7(5)
C24 C25 C26 C21 -56.2(5)
C22 C21 C26 C25 56.0(5)
P1 C21 C26 C25 -173.4(3)
C41 P1 C31 C32 -63.0(4)
C21 P1 C31 C32 49.6(4)
Ni1 P1 C31 C32 174.2(3)
C41 P1 C31 C36 166.6(4)
C21 P1 C31 C36 -80.8(4)
Ni1 P1 C31 C36 43.8(4)
C36 C31 C32 C33 -56.9(5)
P1 C31 C32 C33 170.9(3)
C31 C32 C33 C34 54.4(6)
C32 C33 C34 C35 -53.2(6)
C33 C34 C35 C36 54.4(6)
C34 C35 C36 C31 -56.7(6)
C32 C31 C36 C35 58.2(5)
P1 C31 C36 C35 -169.0(4)
C31 P1 C41 C46 -171.4(3)
C21 P1 C41 C46 70.2(4)
Ni1 P1 C41 C46 -49.9(3)
C31 P1 C41 C42 -48.7(4)
C21 P1 C41 C42 -167.2(3)
Ni1 P1 C41 C42 72.8(4)
C46 C41 C42 C43 -56.3(5)
P1 C41 C42 C43 -178.6(3)
C41 C42 C43 C44 58.6(6)
C42 C43 C44 C45 -57.8(6)
C43 C44 C45 C46 55.9(6)
C44 C45 C46 C41 -56.2(6)
C42 C41 C46 C45 55.9(5)
P1 C41 C46 C45 -178.8(3)
